data_7107698
loop_
_publ_author_name
'Victoria P. Colquhoun'
'Christian Unkelbach'
'Carsten Strohmann'

_publ_section_title
;
 Isolation of Reactive Intermediate in Deprotonation Reaction with Zinc
 Alkyls
;
_journal_name_full Chem.Commun.
_journal_page_first 5034
_journal_paper_doi 10.1039/c2cc32057f
_journal_volume 48
_journal_year 2012
_chemical_formula_sum 'C14 H32 N2 Si Zn'
_chemical_formula_weight 321.88
_chemical_name_common
;(tert-butyl(dimethyl(piperidin-1-
ylmethyl)silyl)amino)(ethyl)zinc
;
_chemical_name_systematic
;
(tert-butyl(dimethyl(piperidin-1-ylmethyl)silyl)amino)(ethyl)zinc
;
_space_group_IT_number 2
_symmetry_cell_setting triclinic
_symmetry_space_group_name_Hall '-P 1'
_symmetry_space_group_name_H-M 'P -1'
_atom_sites_solution_hydrogens geom
_atom_sites_solution_primary direct
_atom_sites_solution_secondary difmap
_audit_creation_date 2012-02-23T09:47:25-00:00
_audit_creation_method 'WinGX routine CIF_UPDATE'
_cell_angle_alpha 100.8621(18)
_cell_angle_beta 91.5344(17)
_cell_angle_gamma 109.845(2)
_cell_formula_units_Z 2
_cell_length_a 8.3337(2)
_cell_length_b 9.9823(2)
_cell_length_c 11.3766(2)
_cell_measurement_reflns_used 3799
_cell_measurement_temperature 173(2)
_cell_measurement_theta_max 27.00
_cell_measurement_theta_min 2.22
_cell_volume 870.03(3)
_computing_cell_refinement
;
CrysAlis RED, Oxford Diffraction Ltd.,
Version 1.171.32.37 (release 24-10-2008 CrysAlis171 .NET)
(compiled Oct 24 2008,09:44:38)'
;
_computing_data_collection
;
CrysAlis CCD, Oxford Diffraction Ltd.,
Version 1.171.32.37 (release 24-10-2008 CrysAlis171 .NET)
(compiled Oct 24 2008,09:44:38)
;
_computing_data_reduction
;
CrysAlis RED, Oxford Diffraction Ltd.,
Version 1.171.32.37 (release 24-10-2008 CrysAlis171 .NET)
(compiled Oct 24 2008,09:44:38)
;
_computing_molecular_graphics
;
Ortep-3 (Farrugia, 1997) and Schakal 92
(Keller 1992)
;
_computing_publication_material 'wingx (Farrugia, 1999)'
_computing_structure_refinement 'SHELXL-97 (Sheldrick, 2008)'
_computing_structure_solution 'SHELXS-97 (Sheldrick, 2008)'
_diffrn_ambient_temperature 173(2)
_diffrn_measured_fraction_theta_full 0.998
_diffrn_measured_fraction_theta_max 0.998
_diffrn_measurement_device_type 'Xcalibur S Oxford Diffraction'
_diffrn_measurement_method Omega-scan
_diffrn_radiation_monochromator graphite
_diffrn_radiation_source 'Enhance (Mo) X-ray Source'
_diffrn_radiation_type MoK\a
_diffrn_radiation_wavelength 0.71073
_diffrn_reflns_av_R_equivalents 0.0296
_diffrn_reflns_av_unetI/netI 0.0166
_diffrn_reflns_limit_h_max 10
_diffrn_reflns_limit_h_min -10
_diffrn_reflns_limit_k_max 12
_diffrn_reflns_limit_k_min -12
_diffrn_reflns_limit_l_max 14
_diffrn_reflns_limit_l_min -14
_diffrn_reflns_number 46205
_diffrn_reflns_theta_full 27
_diffrn_reflns_theta_max 27
_diffrn_reflns_theta_min 2.22
_exptl_absorpt_coefficient_mu 1.469
_exptl_absorpt_correction_T_max 0.7577
_exptl_absorpt_correction_T_min 0.5911
_exptl_absorpt_correction_type multi-scan
_exptl_absorpt_process_details
;
CrysAlis RED, Oxford Diffraction Ltd. Empirical absorption correction using
spherical harmonics,
implemented in SCALE3 ABSPACK scaling algorithm.
;
_exptl_crystal_colour colourless
_exptl_crystal_density_diffrn 1.229
_exptl_crystal_density_method 'not measured'
_exptl_crystal_description needle
_exptl_crystal_F_000 348
_exptl_crystal_size_max 0.4
_exptl_crystal_size_mid 0.2
_exptl_crystal_size_min 0.2
_refine_diff_density_max 0.295
_refine_diff_density_min -0.246
_refine_diff_density_rms 0.052
_refine_ls_extinction_method none
_refine_ls_goodness_of_fit_ref 1.093
_refine_ls_hydrogen_treatment constr
_refine_ls_matrix_type full
_refine_ls_number_parameters 169
_refine_ls_number_reflns 3799
_refine_ls_number_restraints 0
_refine_ls_restrained_S_all 1.093
_refine_ls_R_factor_all 0.022
_refine_ls_R_factor_gt 0.0192
_refine_ls_shift/su_max 0.001
_refine_ls_shift/su_mean 0
_refine_ls_structure_factor_coef Fsqd
_refine_ls_weighting_details 'calc w=1/[\s^2^(Fo^2^)+(0.0360P)^2^+0.0365P] where P=(Fo^2^+2Fc^2^)/3'
_refine_ls_weighting_scheme calc
_refine_ls_wR_factor_gt 0.0552
_refine_ls_wR_factor_ref 0.0556
_reflns_number_gt 3403
_reflns_number_total 3799
_reflns_threshold_expression >2sigma(I)
_cod_data_source_file c2cc32057f.txt
_cod_data_source_block compound_3
_cod_database_code 7107698

loop_
_symmetry_equiv_pos_as_xyz
'x, y, z'
'-x, -y, -z'

loop_
_atom_site_label
_atom_site_type_symbol
_atom_site_fract_x
_atom_site_fract_y
_atom_site_fract_z
_atom_site_U_iso_or_equiv
_atom_site_adp_type
_atom_site_occupancy
_atom_site_symmetry_multiplicity
_atom_site_calc_flag
_atom_site_refinement_flags
C1 C 0.4435(2) 0.89429(16) 0.77826(15) 0.0362(4) Uani 1 1 d .
H1A H 0.3933 0.8873 0.6974 0.054 Uiso 1 1 calc R
H1B H 0.5682 0.9217 0.7786 0.054 Uiso 1 1 calc R
H1C H 0.4166 0.9683 0.8356 0.054 Uiso 1 1 calc R
C2 C 0.4682(2) 0.73375(17) 0.97262(13) 0.0320(3) Uani 1 1 d .
H2A H 0.4361 0.801 1.0337 0.048 Uiso 1 1 calc R
H2B H 0.5921 0.7724 0.9676 0.048 Uiso 1 1 calc R
H2C H 0.4367 0.6385 0.9948 0.048 Uiso 1 1 calc R
C3 C 0.01318(17) 0.69844(15) 0.86448(12) 0.0232(3) Uani 1 1 d .
C4 C -0.14361(19) 0.57831(17) 0.89098(14) 0.0313(3) Uani 1 1 d .
H4A H -0.1957 0.5066 0.8164 0.047 Uiso 1 1 calc R
H4B H -0.2271 0.6208 0.9241 0.047 Uiso 1 1 calc R
H4C H -0.1087 0.5304 0.9494 0.047 Uiso 1 1 calc R
C5 C -0.0455(2) 0.77764(17) 0.77794(15) 0.0342(4) Uani 1 1 d .
H5A H 0.0541 0.8555 0.7606 0.051 Uiso 1 1 calc R
H5B H -0.1271 0.8197 0.8151 0.051 Uiso 1 1 calc R
H5C H -0.1008 0.7082 0.7029 0.051 Uiso 1 1 calc R
C6 C 0.0921(2) 0.80768(19) 0.98319(14) 0.0396(4) Uani 1 1 d .
H6A H 0.1249 0.7576 1.0408 0.059 Uiso 1 1 calc R
H6B H 0.008 0.8496 1.0161 0.059 Uiso 1 1 calc R
H6C H 0.1939 0.8856 0.9685 0.059 Uiso 1 1 calc R
C7 C 0.41674(16) 0.58517(13) 0.70348(11) 0.0182(3) Uani 1 1 d .
H7A H 0.4281 0.6228 0.6284 0.022 Uiso 1 1 calc R
H7B H 0.5305 0.5851 0.7308 0.022 Uiso 1 1 calc R
C8 C 0.31286(17) 0.35926(14) 0.77490(11) 0.0199(3) Uani 1 1 d .
H8A H 0.2898 0.4126 0.8513 0.024 Uiso 1 1 calc R
H8B H 0.4325 0.3622 0.7841 0.024 Uiso 1 1 calc R
C9 C 0.19178(19) 0.20178(14) 0.75060(12) 0.0253(3) Uani 1 1 d .
H9A H 0.0717 0.1988 0.7475 0.03 Uiso 1 1 calc R
H9B H 0.2107 0.1558 0.817 0.03 Uiso 1 1 calc R
C10 C 0.22080(19) 0.11686(14) 0.63214(13) 0.0268(3) Uani 1 1 d .
H10A H 0.3356 0.1085 0.6387 0.032 Uiso 1 1 calc R
H10B H 0.1339 0.0174 0.614 0.032 Uiso 1 1 calc R
C11 C 0.20788(18) 0.19448(14) 0.53115(12) 0.0235(3) Uani 1 1 d .
H11A H 0.2377 0.144 0.456 0.028 Uiso 1 1 calc R
H11B H 0.0885 0.1906 0.5173 0.028 Uiso 1 1 calc R
C12 C 0.32736(17) 0.35201(13) 0.56194(11) 0.0189(3) Uani 1 1 d .
H12A H 0.4474 0.3554 0.5686 0.023 Uiso 1 1 calc R
H12B H 0.3135 0.4006 0.4961 0.023 Uiso 1 1 calc R
C13 C -0.15261(18) 0.34152(16) 0.56989(14) 0.0288(3) Uani 1 1 d .
H13A H -0.226 0.3993 0.5597 0.035 Uiso 1 1 calc R
H13B H -0.1138 0.3142 0.4904 0.035 Uiso 1 1 calc R
C14 C -0.2625(2) 0.20248(17) 0.60668(17) 0.0405(4) Uani 1 1 d .
H14A H -0.1955 0.139 0.6091 0.061 Uiso 1 1 calc R
H14B H -0.3634 0.1519 0.5481 0.061 Uiso 1 1 calc R
H14C H -0.2994 0.227 0.6864 0.061 Uiso 1 1 calc R
N1 N 0.13577(13) 0.63397(11) 0.80918(10) 0.0195(2) Uani 1 1 d .
N2 N 0.29307(13) 0.43243(11) 0.67657(9) 0.0148(2) Uani 1 1 d .
Si Si 0.35228(4) 0.71334(4) 0.82261(3) 0.01884(9) Uani 1 1 d .
Zn Zn 0.050513(18) 0.467815(15) 0.680516(13) 0.01833(6) Uani 1 1 d .

loop_
_atom_site_aniso_label
_atom_site_aniso_U_11
_atom_site_aniso_U_22
_atom_site_aniso_U_33
_atom_site_aniso_U_23
_atom_site_aniso_U_13
_atom_site_aniso_U_12
C1 0.0375(9) 0.0200(7) 0.0464(10) 0.0050(7) 0.0045(7) 0.0053(6)
C2 0.0309(8) 0.0362(8) 0.0238(8) -0.0067(6) -0.0066(6) 0.0131(7)
C3 0.0251(7) 0.0281(7) 0.0220(7) 0.0052(6) 0.0058(6) 0.0162(6)
C4 0.0284(8) 0.0400(8) 0.0363(9) 0.0164(7) 0.0136(7) 0.0203(7)
C5 0.0394(9) 0.0390(8) 0.0388(9) 0.0176(7) 0.0120(7) 0.0265(7)
C6 0.0439(10) 0.0475(10) 0.0305(9) -0.0057(7) 0.0065(7) 0.0274(8)
C7 0.0150(6) 0.0187(6) 0.0196(7) 0.0039(5) 0.0024(5) 0.0041(5)
C8 0.0223(7) 0.0236(6) 0.0153(6) 0.0053(5) 0.0005(5) 0.0095(5)
C9 0.0306(8) 0.0241(7) 0.0224(7) 0.0106(6) 0.0039(6) 0.0080(6)
C10 0.0326(8) 0.0181(6) 0.0285(8) 0.0049(6) 0.0013(6) 0.0074(6)
C11 0.0286(7) 0.0210(6) 0.0196(7) -0.0002(5) 0.0016(6) 0.0092(6)
C12 0.0227(6) 0.0214(6) 0.0144(6) 0.0035(5) 0.0050(5) 0.0099(5)
C13 0.0189(7) 0.0312(8) 0.0337(8) 0.0017(6) -0.0047(6) 0.0086(6)
C14 0.0242(8) 0.0326(8) 0.0521(11) -0.0024(7) 0.0005(7) 0.0000(7)
N1 0.0181(5) 0.0209(5) 0.0198(6) 0.0006(4) 0.0025(4) 0.0093(4)
N2 0.0149(5) 0.0161(5) 0.0131(5) 0.0026(4) 0.0020(4) 0.0053(4)
Si 0.01811(18) 0.01703(17) 0.01896(19) -0.00044(14) -0.00066(14) 0.00553(14)
Zn 0.01461(9) 0.01952(9) 0.01941(9) 0.00188(6) -0.00034(6) 0.00547(6)

loop_
_atom_type_symbol
_atom_type_description
_atom_type_scat_dispersion_real
_atom_type_scat_dispersion_imag
_atom_type_scat_source
C C 0.0033 0.0016 'International Tables Vol C Tables 4.2.6.8 and 6.1.1.4'
H H 0 0 'International Tables Vol C Tables 4.2.6.8 and 6.1.1.4'
N N 0.0061 0.0033 'International Tables Vol C Tables 4.2.6.8 and 6.1.1.4'
Si Si 0.0817 0.0704 'International Tables Vol C Tables 4.2.6.8 and 6.1.1.4'
Zn Zn 0.2839 1.4301 'International Tables Vol C Tables 4.2.6.8 and 6.1.1.4'

loop_
_geom_angle_atom_site_label_1
_geom_angle_atom_site_label_2
_geom_angle_atom_site_label_3
_geom_angle
Si C1 H1A 109.5
Si C1 H1B 109.5
H1A C1 H1B 109.5
Si C1 H1C 109.5
H1A C1 H1C 109.5
H1B C1 H1C 109.5
Si C2 H2A 109.5
Si C2 H2B 109.5
H2A C2 H2B 109.5
Si C2 H2C 109.5
H2A C2 H2C 109.5
H2B C2 H2C 109.5
N1 C3 C4 109.65(11)
N1 C3 C6 111.92(11)
C4 C3 C6 107.99(12)
N1 C3 C5 110.00(11)
C4 C3 C5 108.71(12)
C6 C3 C5 108.50(12)
C3 C4 H4A 109.5
C3 C4 H4B 109.5
H4A C4 H4B 109.5
C3 C4 H4C 109.5
H4A C4 H4C 109.5
H4B C4 H4C 109.5
C3 C5 H5A 109.5
C3 C5 H5B 109.5
H5A C5 H5B 109.5
C3 C5 H5C 109.5
H5A C5 H5C 109.5
H5B C5 H5C 109.5
C3 C6 H6A 109.5
C3 C6 H6B 109.5
H6A C6 H6B 109.5
C3 C6 H6C 109.5
H6A C6 H6C 109.5
H6B C6 H6C 109.5
N2 C7 Si 113.86(8)
N2 C7 H7A 108.8
Si C7 H7A 108.8
N2 C7 H7B 108.8
Si C7 H7B 108.8
H7A C7 H7B 107.7
N2 C8 C9 111.78(10)
N2 C8 H8A 109.3
C9 C8 H8A 109.3
N2 C8 H8B 109.3
C9 C8 H8B 109.3
H8A C8 H8B 107.9
C8 C9 C10 110.80(11)
C8 C9 H9A 109.5
C10 C9 H9A 109.5
C8 C9 H9B 109.5
C10 C9 H9B 109.5
H9A C9 H9B 108.1
C11 C10 C9 109.87(11)
C11 C10 H10A 109.7
C9 C10 H10A 109.7
C11 C10 H10B 109.7
C9 C10 H10B 109.7
H10A C10 H10B 108.2
C12 C11 C10 110.96(11)
C12 C11 H11A 109.4
C10 C11 H11A 109.4
C12 C11 H11B 109.4
C10 C11 H11B 109.4
H11A C11 H11B 108
N2 C12 C11 112.01(10)
N2 C12 H12A 109.2
C11 C12 H12A 109.2
N2 C12 H12B 109.2
C11 C12 H12B 109.2
H12A C12 H12B 107.9
C14 C13 Zn 116.60(11)
C14 C13 H13A 108.1
Zn C13 H13A 108.1
C14 C13 H13B 108.1
Zn C13 H13B 108.1
H13A C13 H13B 107.3
C13 C14 H14A 109.5
C13 C14 H14B 109.5
H14A C14 H14B 109.5
C13 C14 H14C 109.5
H14A C14 H14C 109.5
H14B C14 H14C 109.5
C3 N1 Si 126.66(9)
C3 N1 Zn 118.36(8)
Si N1 Zn 113.21(6)
C8 N2 C12 109.18(9)
C8 N2 C7 109.67(10)
C12 N2 C7 109.55(9)
C8 N2 Zn 109.48(7)
C12 N2 Zn 117.41(8)
C7 N2 Zn 101.18(7)
N1 Si C1 117.28(7)
N1 Si C2 116.71(7)
C1 Si C2 106.23(7)
N1 Si C7 102.36(5)
C1 Si C7 103.66(7)
C2 Si C7 109.60(6)
N1 Zn C13 144.34(5)
N1 Zn N2 93.27(4)
C13 Zn N2 122.39(5)

loop_
_geom_bond_atom_site_label_1
_geom_bond_atom_site_label_2
_geom_bond_distance
C1 Si 1.8780(15)
C1 H1A 0.98
C1 H1B 0.98
C1 H1C 0.98
C2 Si 1.8798(15)
C2 H2A 0.98
C2 H2B 0.98
C2 H2C 0.98
C3 N1 1.4771(16)
C3 C4 1.526(2)
C3 C6 1.535(2)
C3 C5 1.5372(19)
C4 H4A 0.98
C4 H4B 0.98
C4 H4C 0.98
C5 H5A 0.98
C5 H5B 0.98
C5 H5C 0.98
C6 H6A 0.98
C6 H6B 0.98
C6 H6C 0.98
C7 N2 1.4903(15)
C7 Si 1.9011(13)
C7 H7A 0.99
C7 H7B 0.99
C8 N2 1.4805(16)
C8 C9 1.5200(18)
C8 H8A 0.99
C8 H8B 0.99
C9 C10 1.5229(19)
C9 H9A 0.99
C9 H9B 0.99
C10 C11 1.5223(19)
C10 H10A 0.99
C10 H10B 0.99
C11 C12 1.5158(18)
C11 H11A 0.99
C11 H11B 0.99
C12 N2 1.4859(15)
C12 H12A 0.99
C12 H12B 0.99
C13 C14 1.522(2)
C13 Zn 1.9692(14)
C13 H13A 0.99
C13 H13B 0.99
C14 H14A 0.98
C14 H14B 0.98
C14 H14C 0.98
N1 Si 1.6958(11)
N1 Zn 1.9046(10)
N2 Zn 2.1672(10)
